data_2203599
loop_
_publ_author_name
'Jian Wang'
'Liu Ping'
'Yun Chen'
'Zheng Liu'

_publ_section_title
;
 Aquabis(<i>p</i>-methoxybenzoato)(1,10-phenanthroline)manganese(II)
 <i>p</i>-methoxybenzoic acid
;
_journal_issue 5
_journal_name_full 'Acta Crystallographica Section E'
_journal_page_first m628
_journal_page_last m630
_journal_paper_doi 10.1107/S1600536804003332
_journal_volume 60
_journal_year 2004
_chemical_formula_iupac '[Mn (C8 H7 O3)2 (C12 H8 N2) (H2 O)], C8 H8 O3'
_chemical_formula_moiety 'C28 H24 Mn N2 O7, C8 H8 O3'
_chemical_formula_sum 'C36 H32 Mn N2 O10'
_chemical_formula_weight 707.58
_space_group_IT_number 2
_symmetry_cell_setting triclinic
_symmetry_space_group_name_Hall '-P 1'
_symmetry_space_group_name_H-M 'P -1'
_atom_sites_solution_hydrogens 'difmap (O-H) and geom (C-H)'
_atom_sites_solution_primary direct
_atom_sites_solution_secondary difmap
_audit_creation_method SHELXL-97
_cell_angle_alpha 76.41(3)
_cell_angle_beta 71.56(2)
_cell_angle_gamma 62.855(18)
_cell_formula_units_Z 2
_cell_length_a 10.7353(6)
_cell_length_b 11.3832(2)
_cell_length_c 16.01070(10)
_cell_measurement_reflns_used 5737
_cell_measurement_temperature 293(2)
_cell_measurement_theta_max 25.03
_cell_measurement_theta_min 2.02
_cell_volume 1642.1(3)
_computing_cell_refinement XSCANS
_computing_data_collection 'XSCANS (Bruker, 1997)'
_computing_data_reduction 'SHELXTL (Bruker, 1997)'
_computing_molecular_graphics SHELXTL
_computing_publication_material SHELXTL
_computing_structure_refinement 'SHELXL97 (Sheldrick, 1997)'
_computing_structure_solution 'SHELXS97 (Sheldrick, 1990)'
_diffrn_ambient_temperature 293(2)
_diffrn_measured_fraction_theta_full 0.988
_diffrn_measured_fraction_theta_max 0.988
_diffrn_measurement_device_type 'Bruker P4'
_diffrn_measurement_method \w
_diffrn_radiation_monochromator graphite
_diffrn_radiation_source 'fine-focus sealed tube'
_diffrn_radiation_type MoK\a
_diffrn_radiation_wavelength 0.71073
_diffrn_reflns_av_R_equivalents 0.0237
_diffrn_reflns_av_sigmaI/netI 0.0425
_diffrn_reflns_limit_h_max 12
_diffrn_reflns_limit_h_min -12
_diffrn_reflns_limit_k_max 13
_diffrn_reflns_limit_k_min -13
_diffrn_reflns_limit_l_max 17
_diffrn_reflns_limit_l_min -19
_diffrn_reflns_number 10120
_diffrn_reflns_theta_full 25.03
_diffrn_reflns_theta_max 25.03
_diffrn_reflns_theta_min 2.02
_diffrn_standards_decay_% 0
_diffrn_standards_interval_count 0
_diffrn_standards_interval_time 0
_diffrn_standards_number 0
_exptl_absorpt_coefficient_mu 0.465
_exptl_absorpt_correction_T_max 0.8731
_exptl_absorpt_correction_T_min 0.7840
_exptl_absorpt_correction_type multi-scan
_exptl_absorpt_process_details '(SADABS; Bruker, 1999)'
_exptl_crystal_colour yellow
_exptl_crystal_density_diffrn 1.431
_exptl_crystal_density_method 'not measured'
_exptl_crystal_description block
_exptl_crystal_F_000 734
_exptl_crystal_size_max 0.55
_exptl_crystal_size_mid 0.40
_exptl_crystal_size_min 0.30
_refine_diff_density_max 0.264
_refine_diff_density_min -0.235
_refine_ls_extinction_method none
_refine_ls_goodness_of_fit_ref 1.098
_refine_ls_hydrogen_treatment mixed
_refine_ls_matrix_type full
_refine_ls_number_parameters 454
_refine_ls_number_reflns 5737
_refine_ls_number_restraints 3
_refine_ls_restrained_S_all 1.098
_refine_ls_R_factor_all 0.0651
_refine_ls_R_factor_gt 0.0508
_refine_ls_shift/su_max 0.001
_refine_ls_shift/su_mean 0.000
_refine_ls_structure_factor_coef Fsqd
_refine_ls_weighting_details 'calc w = 1/[\s^2^(Fo^2^)+(0.0620P)^2^+0.3137P] where P = (Fo^2^+2Fc^2^)/3'
_refine_ls_weighting_scheme calc
_refine_ls_wR_factor_gt 0.1173
_refine_ls_wR_factor_ref 0.1272
_reflns_number_gt 4803
_reflns_number_total 5737
_reflns_threshold_expression I>2\s(I)
_cod_data_source_file hb6012.cif
_cod_data_source_block I
_cod_depositor_comments
;
The following automatic conversions were performed:
'_symmetry_cell_setting' value 'Triclinic' changed to 'triclinic'
according to '/home/saulius/struct/CIF-dictionaries/cif_core.dic'
dictionary named 'cif_core.dic' version 2.4.1 from 2010-06-29.

Automatic conversion script
Id: cif_fix_enum 1527 2010-12-29 10:47:43Z saulius 

The following automatic conversions were performed:

'_symmetry_cell_setting' value 'Triclinic' changed to 'triclinic'
according to /home/saulius/struct/CIF-dictionaries/cif_core.dic
dictionary named 'cif_core.dic' version 2.4.1 from 2010-06-29.

Automatic conversion script
Id: cif_fix_values 1715 2011-07-08 13:25:40Z adriana 
;
_cod_database_code 2203599
_cod_database_fobs_code 2203599

loop_
_symmetry_equiv_pos_as_xyz
'x, y, z'
'-x, -y, -z'

loop_
_atom_site_label
_atom_site_fract_x
_atom_site_fract_y
_atom_site_fract_z
_atom_site_U_iso_or_equiv
_atom_site_adp_type
_atom_site_calc_flag
_atom_site_refinement_flags
_atom_site_occupancy
_atom_site_type_symbol
Mn1 0.71785(4) 0.70129(4) 0.04640(3) 0.03842(15) Uani d . 1 Mn
O4 0.8607(2) 0.63663(19) -0.09218(12) 0.0437(5) Uani d . 1 O
O1 0.63402(19) 0.83245(19) 0.14444(12) 0.0445(5) Uani d . 1 O
O5 0.7590(2) 0.8435(2) -0.06416(13) 0.0530(5) Uani d . 1 O
N1 0.4967(2) 0.7554(2) 0.02952(14) 0.0372(5) Uani d . 1 N
N2 0.6662(2) 0.5248(2) 0.10672(14) 0.0376(5) Uani d . 1 N
O2 0.8265(2) 0.8081(2) 0.18201(15) 0.0565(6) Uani d . 1 O
O8 0.0347(2) 0.7649(2) 0.25235(16) 0.0596(6) Uani d D 1 O
O10 0.9168(3) 0.6086(3) 0.08843(19) 0.0686(7) Uani d D 1 O
O3 0.3358(2) 1.1922(2) 0.46013(14) 0.0604(6) Uani d . 1 O
C15 0.8412(3) 0.7564(3) -0.11611(18) 0.0395(6) Uani d . 1 C
C10 0.9197(3) 0.9200(3) -0.22488(18) 0.0435(7) Uani d . 1 C
H10A 0.8699 0.9797 -0.1824 0.052 Uiso calc R 1 H
O6 1.1421(2) 0.9133(2) -0.44633(13) 0.0608(6) Uani d . 1 O
C27 0.5345(3) 0.5384(3) 0.10566(16) 0.0344(6) Uani d . 1 C
C1 0.5968(3) 0.9541(3) 0.25725(17) 0.0383(6) Uani d . 1 C
C23 0.4837(3) 0.4388(3) 0.14346(17) 0.0398(6) Uani d . 1 C
C7 0.6927(3) 0.8594(3) 0.19007(18) 0.0386(6) Uani d . 1 C
O9 0.6035(2) 0.5201(2) 0.38519(15) 0.0629(6) Uani d . 1 O
C9 0.9174(3) 0.7956(3) -0.20565(17) 0.0365(6) Uani d . 1 C
C20 0.3081(3) 0.6791(3) 0.06150(17) 0.0392(6) Uani d . 1 C
C28 0.4447(3) 0.6607(3) 0.06415(16) 0.0338(6) Uani d . 1 C
C11 0.9946(3) 0.9565(3) -0.30603(19) 0.0482(7) Uani d . 1 C
H11A 0.9955 1.0401 -0.3180 0.058 Uiso calc R 1 H
C13 1.0651(3) 0.7453(3) -0.35232(18) 0.0455(7) Uani d . 1 C
H13A 1.1131 0.6867 -0.3954 0.055 Uiso calc R 1 H
C12 1.0684(3) 0.8687(3) -0.36949(18) 0.0441(7) Uani d . 1 C
C29 0.2203(3) 0.6216(3) 0.32161(18) 0.0439(7) Uani d . 1 C
C14 0.9896(3) 0.7097(3) -0.27023(18) 0.0423(6) Uani d . 1 C
H14A 0.9877 0.6264 -0.2585 0.051 Uiso calc R 1 H
C2 0.6527(3) 0.9853(3) 0.3126(2) 0.0478(7) Uani d . 1 C
H2A 0.7521 0.9513 0.3045 0.057 Uiso calc R 1 H
C3 0.5632(3) 1.0654(3) 0.3786(2) 0.0516(8) Uani d . 1 C
H3A 0.6024 1.0850 0.4148 0.062 Uiso calc R 1 H
C6 0.4493(3) 1.0103(3) 0.26903(19) 0.0463(7) Uani d . 1 C
H6A 0.4101 0.9937 0.2314 0.056 Uiso calc R 1 H
O7 0.0246(3) 0.5748(3) 0.32377(18) 0.0762(7) Uani d . 1 O
C19 0.2226(3) 0.8018(3) 0.0236(2) 0.0527(8) Uani d . 1 C
H19A 0.1304 0.8184 0.0212 0.063 Uiso calc R 1 H
C22 0.3455(3) 0.4604(3) 0.13778(18) 0.0464(7) Uani d . 1 C
H22A 0.3122 0.3943 0.1617 0.056 Uiso calc R 1 H
C21 0.2622(3) 0.5744(3) 0.09850(19) 0.0478(7) Uani d . 1 C
H21A 0.1724 0.5856 0.0953 0.057 Uiso calc R 1 H
C26 0.7479(3) 0.4127(3) 0.1462(2) 0.0510(8) Uani d . 1 C
H26A 0.8388 0.4018 0.1471 0.061 Uiso calc R 1 H
C30 0.2958(3) 0.7003(3) 0.28445(18) 0.0412(6) Uani d . 1 C
H30A 0.2586 0.7756 0.2462 0.049 Uiso calc R 1 H
C4 0.4155(3) 1.1169(3) 0.39148(18) 0.0462(7) Uani d . 1 C
C24 0.5734(4) 0.3233(3) 0.1852(2) 0.0529(8) Uani d . 1 C
H24A 0.5434 0.2556 0.2119 0.064 Uiso calc R 1 H
C31 0.4252(3) 0.6691(3) 0.30308(18) 0.0412(6) Uani d . 1 C
H31A 0.4754 0.7221 0.2769 0.049 Uiso calc R 1 H
C18 0.2738(3) 0.8971(3) -0.0099(2) 0.0559(8) Uani d . 1 C
H18A 0.2171 0.9795 -0.0347 0.067 Uiso calc R 1 H
C5 0.3581(3) 1.0909(3) 0.33537(19) 0.0482(7) Uani d . 1 C
H5A 0.2587 1.1275 0.3423 0.058 Uiso calc R 1 H
C35 0.0846(3) 0.6497(3) 0.3003(2) 0.0523(8) Uani d . 1 C
C34 0.2783(4) 0.5102(3) 0.3779(2) 0.0587(9) Uani d . 1 C
H34A 0.2296 0.4557 0.4028 0.070 Uiso calc R 1 H
C17 0.4129(3) 0.8688(3) -0.00630(19) 0.0479(7) Uani d . 1 C
H17A 0.4481 0.9336 -0.0305 0.057 Uiso calc R 1 H
C32 0.4790(3) 0.5589(3) 0.36087(19) 0.0461(7) Uani d . 1 C
C25 0.7051(4) 0.3102(3) 0.1867(2) 0.0596(9) Uani d . 1 C
H25A 0.7659 0.2337 0.2144 0.071 Uiso calc R 1 H
C36 0.6792(4) 0.6032(4) 0.3526(3) 0.0677(10) Uani d . 1 C
H36A 0.7644 0.5653 0.3748 0.102 Uiso calc R 1 H
H36B 0.6182 0.6898 0.3720 0.102 Uiso calc R 1 H
H36C 0.7062 0.6106 0.2891 0.102 Uiso calc R 1 H
C33 0.4055(4) 0.4781(3) 0.3977(2) 0.0599(9) Uani d . 1 C
H33A 0.4427 0.4025 0.4357 0.072 Uiso calc R 1 H
C16 1.2215(4) 0.8271(4) -0.5141(2) 0.0788(11) Uani d . 1 C
H16A 1.2680 0.8704 -0.5643 0.118 Uiso calc R 1 H
H16B 1.1571 0.8056 -0.5314 0.118 Uiso calc R 1 H
H16C 1.2930 0.7471 -0.4924 0.118 Uiso calc R 1 H
C8 0.1847(4) 1.2280(4) 0.4854(3) 0.0795(12) Uani d . 1 C
H8A 0.1415 1.2800 0.5345 0.119 Uiso calc R 1 H
H8B 0.1673 1.1491 0.5024 0.119 Uiso calc R 1 H
H8C 0.1432 1.2789 0.4364 0.119 Uiso calc R 1 H
H8D -0.037(3) 0.776(4) 0.235(3) 0.110(16) Uiso d D 1 H
H10B 0.906(5) 0.659(4) 0.123(2) 0.104(16) Uiso d D 1 H
H10C 0.981(3) 0.533(2) 0.099(2) 0.078(13) Uiso d D 1 H

loop_
_atom_site_aniso_label
_atom_site_aniso_U_11
_atom_site_aniso_U_22
_atom_site_aniso_U_33
_atom_site_aniso_U_12
_atom_site_aniso_U_13
_atom_site_aniso_U_23
Mn1 0.0295(2) 0.0396(3) 0.0488(3) -0.01670(19) -0.00679(17) -0.00818(18)
O4 0.0401(11) 0.0364(12) 0.0556(12) -0.0190(9) -0.0061(9) -0.0073(9)
O1 0.0361(10) 0.0480(12) 0.0536(12) -0.0134(9) -0.0162(9) -0.0141(9)
O5 0.0501(12) 0.0399(12) 0.0560(12) -0.0163(10) 0.0069(10) -0.0143(10)
N1 0.0314(12) 0.0383(13) 0.0434(12) -0.0147(11) -0.0083(9) -0.0072(10)
N2 0.0322(12) 0.0387(13) 0.0442(13) -0.0149(11) -0.0108(10) -0.0062(10)
O2 0.0351(11) 0.0628(15) 0.0764(15) -0.0111(11) -0.0186(10) -0.0288(11)
O8 0.0432(13) 0.0551(15) 0.0885(17) -0.0136(11) -0.0244(12) -0.0241(13)
O10 0.0401(13) 0.0592(17) 0.112(2) 0.0002(12) -0.0346(13) -0.0406(16)
O3 0.0665(15) 0.0528(14) 0.0516(13) -0.0179(12) -0.0027(11) -0.0174(10)
C15 0.0286(14) 0.0387(17) 0.0525(17) -0.0138(13) -0.0091(12) -0.0085(13)
C10 0.0428(16) 0.0348(16) 0.0493(16) -0.0136(13) -0.0028(13) -0.0147(13)
O6 0.0745(16) 0.0532(14) 0.0468(12) -0.0308(12) 0.0049(11) -0.0089(10)
C27 0.0326(14) 0.0410(16) 0.0326(13) -0.0168(12) -0.0040(10) -0.0113(11)
C1 0.0403(15) 0.0328(15) 0.0428(15) -0.0154(13) -0.0128(12) -0.0013(11)
C23 0.0422(16) 0.0456(17) 0.0374(14) -0.0240(14) -0.0032(12) -0.0110(12)
C7 0.0379(16) 0.0351(16) 0.0453(15) -0.0165(13) -0.0149(12) 0.0010(12)
O9 0.0555(14) 0.0592(15) 0.0805(16) -0.0277(12) -0.0339(12) 0.0133(12)
C9 0.0286(14) 0.0341(15) 0.0439(15) -0.0095(12) -0.0079(11) -0.0078(12)
C20 0.0308(14) 0.0496(18) 0.0412(15) -0.0163(13) -0.0063(11) -0.0158(12)
C28 0.0286(13) 0.0414(16) 0.0337(13) -0.0155(12) -0.0026(10) -0.0129(11)
C11 0.0561(19) 0.0367(17) 0.0506(17) -0.0216(15) -0.0064(14) -0.0068(13)
C13 0.0482(17) 0.0383(17) 0.0450(16) -0.0123(14) -0.0077(13) -0.0121(13)
C12 0.0417(16) 0.0408(17) 0.0424(15) -0.0137(14) -0.0054(12) -0.0048(13)
C29 0.0387(15) 0.0465(18) 0.0486(17) -0.0184(14) -0.0042(12) -0.0160(14)
C14 0.0411(16) 0.0346(16) 0.0515(17) -0.0148(13) -0.0118(13) -0.0059(13)
C2 0.0423(16) 0.0453(18) 0.0583(18) -0.0150(14) -0.0189(14) -0.0076(14)
C3 0.058(2) 0.0500(19) 0.0513(18) -0.0182(16) -0.0238(15) -0.0080(15)
C6 0.0423(17) 0.0495(19) 0.0520(17) -0.0188(15) -0.0149(13) -0.0099(14)
O7 0.0611(16) 0.0847(19) 0.1025(19) -0.0478(15) -0.0169(14) -0.0117(15)
C19 0.0329(16) 0.061(2) 0.064(2) -0.0129(16) -0.0175(14) -0.0142(16)
C22 0.0471(17) 0.057(2) 0.0464(16) -0.0349(16) 0.0007(13) -0.0130(14)
C21 0.0353(15) 0.065(2) 0.0535(17) -0.0285(16) -0.0020(13) -0.0214(15)
C26 0.0429(17) 0.0473(19) 0.0651(19) -0.0177(15) -0.0232(15) 0.0021(15)
C30 0.0394(15) 0.0383(16) 0.0436(15) -0.0130(13) -0.0074(12) -0.0104(12)
C4 0.0586(19) 0.0347(17) 0.0412(16) -0.0181(15) -0.0084(14) -0.0045(12)
C24 0.064(2) 0.0471(19) 0.0520(18) -0.0312(17) -0.0115(15) 0.0006(14)
C31 0.0398(15) 0.0414(17) 0.0432(15) -0.0194(13) -0.0068(12) -0.0049(12)
C18 0.0421(17) 0.049(2) 0.071(2) -0.0087(15) -0.0246(15) -0.0021(16)
C5 0.0376(16) 0.0462(18) 0.0559(18) -0.0126(14) -0.0075(13) -0.0120(14)
C35 0.0423(17) 0.056(2) 0.0618(19) -0.0198(16) -0.0031(14) -0.0274(16)
C34 0.058(2) 0.059(2) 0.069(2) -0.0368(18) -0.0150(17) 0.0023(17)
C17 0.0452(17) 0.0398(18) 0.0573(18) -0.0160(15) -0.0141(14) -0.0039(14)
C32 0.0413(16) 0.0464(18) 0.0516(17) -0.0177(14) -0.0121(13) -0.0070(14)
C25 0.060(2) 0.046(2) 0.070(2) -0.0201(17) -0.0276(17) 0.0116(16)
C36 0.051(2) 0.066(2) 0.095(3) -0.0296(19) -0.0319(19) 0.006(2)
C33 0.063(2) 0.057(2) 0.065(2) -0.0328(18) -0.0251(17) 0.0132(16)
C16 0.100(3) 0.075(3) 0.047(2) -0.040(2) 0.0128(19) -0.0158(18)
C8 0.077(3) 0.073(3) 0.075(2) -0.037(2) 0.024(2) -0.030(2)

loop_
_atom_type_symbol
_atom_type_description
_atom_type_scat_dispersion_real
_atom_type_scat_dispersion_imag
_atom_type_scat_source
C C 0.0033 0.0016 'International Tables Vol C Tables 4.2.6.8 and 6.1.1.4'
H H 0.0000 0.0000 'International Tables Vol C Tables 4.2.6.8 and 6.1.1.4'
N N 0.0061 0.0033 'International Tables Vol C Tables 4.2.6.8 and 6.1.1.4'
O O 0.0106 0.0060 'International Tables Vol C Tables 4.2.6.8 and 6.1.1.4'
Mn Mn 0.3368 0.7283 'International Tables Vol C Tables 4.2.6.8 and 6.1.1.4'

loop_
_geom_angle_atom_site_label_1
_geom_angle_atom_site_label_2
_geom_angle_atom_site_label_3
_geom_angle
O1 Mn1 O10 87.97(9)
O1 Mn1 O5 95.28(8)
O10 Mn1 O5 102.27(10)
O1 Mn1 N2 108.26(8)
O10 Mn1 N2 91.51(10)
O5 Mn1 N2 153.17(8)
O1 Mn1 N1 92.49(8)
O10 Mn1 N1 164.48(10)
O5 Mn1 N1 93.14(8)
N2 Mn1 N1 73.61(8)
O1 Mn1 O4 150.23(7)
O10 Mn1 O4 85.83(9)
O5 Mn1 O4 57.94(7)
N2 Mn1 O4 100.99(8)
N1 Mn1 O4 101.06(7)
O1 Mn1 C15 122.85(8)
O10 Mn1 C15 93.52(10)
O5 Mn1 C15 28.89(8)
N2 Mn1 C15 128.77(8)
N1 Mn1 C15 99.22(8)
O4 Mn1 C15 29.09(7)
C15 O4 Mn1 87.39(16)
C7 O1 Mn1 132.70(18)
C15 O5 Mn1 94.10(17)
C17 N1 C28 117.9(2)
C17 N1 Mn1 126.94(19)
C28 N1 Mn1 115.11(17)
C26 N2 C27 117.4(2)
C26 N2 Mn1 126.71(18)
C27 N2 Mn1 115.86(17)
C35 O8 H8D 112(3)
Mn1 O10 H10B 104(3)
Mn1 O10 H10C 141(3)
H10B O10 H10C 108(4)
C4 O3 C8 117.7(3)
O5 C15 O4 120.4(3)
O5 C15 C9 119.2(2)
O4 C15 C9 120.4(2)
O5 C15 Mn1 57.01(14)
O4 C15 Mn1 63.52(15)
C9 C15 Mn1 174.06(18)
C11 C10 C9 120.9(3)
C11 C10 H10A 119.6
C9 C10 H10A 119.6
C12 O6 C16 117.9(2)
N2 C27 C23 122.9(2)
N2 C27 C28 117.5(2)
C23 C27 C28 119.7(2)
C6 C1 C2 117.8(3)
C6 C1 C7 120.9(2)
C2 C1 C7 121.3(3)
C24 C23 C27 117.5(2)
C24 C23 C22 123.4(3)
C27 C23 C22 119.1(3)
O2 C7 O1 122.9(3)
O2 C7 C1 119.4(2)
O1 C7 C1 117.7(2)
C32 O9 C36 117.7(2)
C14 C9 C10 118.6(2)
C14 C9 C15 121.6(2)
C10 C9 C15 119.9(2)
C19 C20 C28 117.3(3)
C19 C20 C21 123.5(3)
C28 C20 C21 119.2(3)
N1 C28 C20 122.6(2)
N1 C28 C27 117.9(2)
C20 C28 C27 119.5(2)
C10 C11 C12 119.9(3)
C10 C11 H11A 120.1
C12 C11 H11A 120.1
C12 C13 C14 119.4(3)
C12 C13 H13A 120.3
C14 C13 H13A 120.3
O6 C12 C11 115.1(3)
O6 C12 C13 124.8(3)
C11 C12 C13 120.1(3)
C34 C29 C30 118.2(3)
C34 C29 C35 119.3(3)
C30 C29 C35 122.5(3)
C9 C14 C13 121.1(3)
C9 C14 H14A 119.5
C13 C14 H14A 119.5
C3 C2 C1 121.0(3)
C3 C2 H2A 119.5
C1 C2 H2A 119.5
C2 C3 C4 120.4(3)
C2 C3 H3A 119.8
C4 C3 H3A 119.8
C1 C6 C5 121.7(3)
C1 C6 H6A 119.1
C5 C6 H6A 119.1
C18 C19 C20 120.1(3)
C18 C19 H19A 120.0
C20 C19 H19A 120.0
C21 C22 C23 121.1(3)
C21 C22 H22A 119.5
C23 C22 H22A 119.5
C22 C21 C20 121.4(3)
C22 C21 H21A 119.3
C20 C21 H21A 119.3
N2 C26 C25 123.5(3)
N2 C26 H26A 118.3
C25 C26 H26A 118.3
C31 C30 C29 121.3(3)
C31 C30 H30A 119.3
C29 C30 H30A 119.3
O3 C4 C3 116.0(3)
O3 C4 C5 124.5(3)
C3 C4 C5 119.5(3)
C25 C24 C23 119.5(3)
C25 C24 H24A 120.2
C23 C24 H24A 120.2
C32 C31 C30 119.3(3)
C32 C31 H31A 120.3
C30 C31 H31A 120.3
C19 C18 C17 118.7(3)
C19 C18 H18A 120.7
C17 C18 H18A 120.7
C6 C5 C4 119.6(3)
C6 C5 H5A 120.2
C4 C5 H5A 120.2
O7 C35 O8 123.1(3)
O7 C35 C29 124.0(3)
O8 C35 C29 113.0(3)
C33 C34 C29 121.5(3)
C33 C34 H34A 119.2
C29 C34 H34A 119.2
N1 C17 C18 123.4(3)
N1 C17 H17A 118.3
C18 C17 H17A 118.3
O9 C32 C31 124.4(3)
O9 C32 C33 115.6(3)
C31 C32 C33 120.0(3)
C24 C25 C26 119.3(3)
C24 C25 H25A 120.4
C26 C25 H25A 120.4
O9 C36 H36A 109.5
O9 C36 H36B 109.5
H36A C36 H36B 109.5
O9 C36 H36C 109.5
H36A C36 H36C 109.5
H36B C36 H36C 109.5
C34 C33 C32 119.7(3)
C34 C33 H33A 120.1
C32 C33 H33A 120.1
O6 C16 H16A 109.5
O6 C16 H16B 109.5
H16A C16 H16B 109.5
O6 C16 H16C 109.5
H16A C16 H16C 109.5
H16B C16 H16C 109.5
O3 C8 H8A 109.5
O3 C8 H8B 109.5
H8A C8 H8B 109.5
O3 C8 H8C 109.5
H8A C8 H8C 109.5
H8B C8 H8C 109.5

loop_
_geom_bond_atom_site_label_1
_geom_bond_atom_site_label_2
_geom_bond_distance
_geom_bond_publ_flag
Mn1 O1 2.118(2) yes
Mn1 O10 2.156(2) yes
Mn1 O5 2.181(2) yes
Mn1 N2 2.246(2) yes
Mn1 N1 2.254(2) yes
Mn1 O4 2.324(2) yes
Mn1 C15 2.594(3) ?
O4 C15 1.262(3) ?
O1 C7 1.263(3) ?
O5 C15 1.256(3) ?
N1 C17 1.313(4) ?
N1 C28 1.362(3) ?
N2 C26 1.322(4) ?
N2 C27 1.356(3) ?
O2 C7 1.254(3) ?
O8 C35 1.320(4) ?
O8 H8D 0.85(4) ?
O10 H10B 0.84(4) ?
O10 H10C 0.84(4) ?
O3 C4 1.361(3) ?
O3 C8 1.422(4) ?
C15 C9 1.488(4) ?
C10 C11 1.378(4) ?
C10 C9 1.387(4) ?
C10 H10A 0.9300 ?
O6 C12 1.362(3) ?
O6 C16 1.421(4) ?
C27 C23 1.407(4) ?
C27 C28 1.433(4) ?
C1 C6 1.377(4) ?
C1 C2 1.396(4) ?
C1 C7 1.487(4) ?
C23 C24 1.394(4) ?
C23 C22 1.419(4) ?
O9 C32 1.357(3) ?
O9 C36 1.425(4) ?
C9 C14 1.380(4) ?
C20 C19 1.395(4) ?
C20 C28 1.396(3) ?
C20 C21 1.427(4) ?
C11 C12 1.380(4) ?
C11 H11A 0.9300 ?
C13 C12 1.381(4) ?
C13 C14 1.387(4) ?
C13 H13A 0.9300 ?
C29 C34 1.380(4) ?
C29 C30 1.385(4) ?
C29 C35 1.476(4) ?
C14 H14A 0.9300 ?
C2 C3 1.372(4) ?
C2 H2A 0.9300 ?
C3 C4 1.379(4) ?
C3 H3A 0.9300 ?
C6 C5 1.382(4) ?
C6 H6A 0.9300 ?
O7 C35 1.217(4) ?
C19 C18 1.360(4) ?
C19 H19A 0.9300 ?
C22 C21 1.339(4) ?
C22 H22A 0.9300 ?
C21 H21A 0.9300 ?
C26 C25 1.392(4) ?
C26 H26A 0.9300 ?
C30 C31 1.381(4) ?
C30 H30A 0.9300 ?
C4 C5 1.384(4) ?
C24 C25 1.359(4) ?
C24 H24A 0.9300 ?
C31 C32 1.377(4) ?
C31 H31A 0.9300 ?
C18 C17 1.394(4) ?
C18 H18A 0.9300 ?
C5 H5A 0.9300 ?
C34 C33 1.365(4) ?
C34 H34A 0.9300 ?
C17 H17A 0.9300 ?
C32 C33 1.390(4) ?
C25 H25A 0.9300 ?
C36 H36A 0.9600 ?
C36 H36B 0.9600 ?
C36 H36C 0.9600 ?
C33 H33A 0.9300 ?
C16 H16A 0.9600 ?
C16 H16B 0.9600 ?
C16 H16C 0.9600 ?
C8 H8A 0.9600 ?
C8 H8B 0.9600 ?
C8 H8C 0.9600 ?

loop_
_geom_hbond_atom_site_label_D
_geom_hbond_atom_site_label_H
_geom_hbond_atom_site_label_A
_geom_hbond_site_symmetry_A
_geom_hbond_distance_DH
_geom_hbond_distance_HA
_geom_hbond_distance_DA
_geom_hbond_angle_DHA
_geom_hbond_publ_flag
O10 H10B O2 . 0.84(4) 1.85(2) 2.649(3) 159(4) yes
O10 H10C O4 2_765 0.84(4) 1.91(2) 2.726(3) 165(4) yes
O8 H8D O2 1_455 0.85(4) 1.77(2) 2.615(3) 171(4) yes
